data_8107459
loop_
_publ_author_name
'Tang, Huawei'
'Han, Qianqian'
'Liu, Lijuan'

_publ_section_title
;
 Crystal structure of
 tetrapropylammonium-1,3,5-thiadiazole-5-amido-2-carbamate --
 1,2,4-thiadiazole-3,5-diamine -- water (1/1/1), C17H37N9O3S2
;
_journal_issue 3
_journal_name_full 'Zeitschrift f\"ur Kristallographie - New Crystal Structures'
_journal_page_first 425
_journal_page_last 427
_journal_paper_doi 10.1515/ncrs-2022-0566
_journal_volume 238
_journal_year 2023
_chemical_formula_moiety 'C12 H28 N, C3 H3 N4 O2 S, C2 H4 N4 S, H2 O'
_chemical_formula_sum 'C17 H37 N9 O3 S2'
_chemical_formula_weight 479.67
_space_group_crystal_system monoclinic
_space_group_IT_number 14
_space_group_name_Hall '-P 2ybc'
_space_group_name_H-M_alt 'P 1 21/c 1'
_atom_sites_solution_hydrogens mixed
_audit_creation_method SHELXL-2014/7
_cell_angle_alpha 90
_cell_angle_beta 93.493(2)
_cell_angle_gamma 90
_cell_formula_units_Z 4
_cell_length_a 8.8492(13)
_cell_length_b 17.285(3)
_cell_length_c 16.810(3)
_cell_measurement_reflns_used 5713
_cell_measurement_temperature 296(2)
_cell_measurement_theta_max 27.75
_cell_measurement_theta_min 2.36
_cell_volume 2566.5(7)
_computing_cell_refinement 'Bruker SMART'
_computing_data_collection 'Bruker SMART'
_computing_data_reduction 'Bruker SAINT'
_computing_molecular_graphics 'SHELXL-2014/7 (Sheldrick, 2014)'
_computing_publication_material 'SHELXL-2014/7 (Sheldrick, 2014)'
_computing_structure_refinement 'SHELXL-2014/7 (Sheldrick, 2014)'
_computing_structure_solution 'SHELXL-2014/7 (Sheldrick, 2014)'
_diffrn_ambient_temperature 296(2)
_diffrn_measured_fraction_theta_full 0.998
_diffrn_measured_fraction_theta_max 0.998
_diffrn_measurement_device_type 'Bruker APEX-II CCD'
_diffrn_measurement_method '\f and \w scans'
_diffrn_radiation_type MoK\a
_diffrn_radiation_wavelength 0.71073
_diffrn_reflns_av_R_equivalents 0.0266
_diffrn_reflns_av_unetI/netI 0.0255
_diffrn_reflns_Laue_measured_fraction_full 0.998
_diffrn_reflns_Laue_measured_fraction_max 0.998
_diffrn_reflns_limit_h_max 8
_diffrn_reflns_limit_h_min -10
_diffrn_reflns_limit_k_max 20
_diffrn_reflns_limit_k_min -18
_diffrn_reflns_limit_l_max 19
_diffrn_reflns_limit_l_min -19
_diffrn_reflns_number 12815
_diffrn_reflns_point_group_measured_fraction_full 0.998
_diffrn_reflns_point_group_measured_fraction_max 0.998
_diffrn_reflns_theta_full 25.008
_diffrn_reflns_theta_max 25.008
_diffrn_reflns_theta_min 1.691
_exptl_absorpt_coefficient_mu 0.243
_exptl_absorpt_correction_T_max 0.953
_exptl_absorpt_correction_T_min 0.886
_exptl_absorpt_correction_type multi-scan
_exptl_absorpt_process_details sadabs
_exptl_crystal_colour colorless
_exptl_crystal_density_diffrn 1.241
_exptl_crystal_description block
_exptl_crystal_F_000 1032
_exptl_crystal_size_max 0.500
_exptl_crystal_size_mid 0.200
_exptl_crystal_size_min 0.200
_refine_diff_density_max 0.236
_refine_diff_density_min -0.202
_refine_diff_density_rms 0.044
_refine_ls_extinction_coef .
_refine_ls_extinction_method none
_refine_ls_goodness_of_fit_ref 1.167
_refine_ls_hydrogen_treatment mixed
_refine_ls_matrix_type full
_refine_ls_number_parameters 286
_refine_ls_number_reflns 4511
_refine_ls_number_restraints 3
_refine_ls_restrained_S_all 1.167
_refine_ls_R_factor_all 0.0475
_refine_ls_R_factor_gt 0.0395
_refine_ls_shift/su_max 0.001
_refine_ls_shift/su_mean 0.000
_refine_ls_structure_factor_coef Fsqd
_refine_ls_weighting_details 'w=1/[\s^2^(Fo^2^)+(0.0704P)^2^+0.3342P] where P=(Fo^2^+2Fc^2^)/3'
_refine_ls_weighting_scheme calc
_refine_ls_wR_factor_gt 0.1176
_refine_ls_wR_factor_ref 0.1277
_reflns_Friedel_coverage 0.000
_reflns_Friedel_fraction_full .
_reflns_Friedel_fraction_max .
_reflns_number_gt 3774
_reflns_number_total 4511
_reflns_threshold_expression 'I > 2\s(I)'
_cod_data_source_file suppl_j_ncrs-2022-0566_suppl.cif
_cod_data_source_block 2
_cod_original_cell_volume 2566.4(7)
_cod_original_sg_symbol_H-M 'P 21/c'
_cod_database_code 8107459
_shelx_shelxl_version_number 2014/7
_shelx_space_group_comment
;
The symmetry employed for this shelxl refinement is uniquely defined
by the following loop, which should always be used as a source of
symmetry information in preference to the above space-group names.
They are only intended as comments.
;
_shelx_estimated_absorpt_t_min 0.888
_shelx_estimated_absorpt_t_max 0.953

loop_
_space_group_symop_operation_xyz
'x, y, z'
'-x, y+1/2, -z+1/2'
'-x, -y, -z'
'x, -y-1/2, z-1/2'

loop_
_atom_site_label
_atom_site_type_symbol
_atom_site_fract_x
_atom_site_fract_y
_atom_site_fract_z
_atom_site_U_iso_or_equiv
_atom_site_adp_type
_atom_site_occupancy
_atom_site_site_symmetry_order
_atom_site_calc_flag
_atom_site_refinement_flags_posn
_atom_site_refinement_flags_adp
_atom_site_refinement_flags_occupancy
_atom_site_disorder_assembly
_atom_site_disorder_group
S1 S 0.12243(6) 0.17443(3) 0.59153(3) 0.04788(17) Uani 1 1 d . . . . .
C1 C 0.1383(2) 0.10176(10) 0.46849(11) 0.0414(4) Uani 1 1 d . . . . .
N1 N 0.07948(19) 0.09445(9) 0.53823(10) 0.0506(4) Uani 1 1 d . . . . .
O1 O 0.37108(19) 0.39474(8) 0.57551(9) 0.0631(4) Uani 1 1 d . . . . .
O1W O 0.2481(2) 0.04833(11) 0.24913(10) 0.0709(5) Uani 1 1 d D . . . .
H1WA H 0.312(3) 0.0115(13) 0.2426(16) 0.106 Uiso 1 1 d D U . . .
H1WB H 0.244(3) 0.0757(15) 0.2056(11) 0.106 Uiso 1 1 d D U . . .
S2 S 0.43503(6) 0.13059(3) 0.73061(3) 0.05315(18) Uani 1 1 d . . . . .
C2 C 0.21949(19) 0.21342(10) 0.51537(10) 0.0386(4) Uani 1 1 d . . . . .
N2 N 0.1206(2) 0.04674(10) 0.41115(11) 0.0592(5) Uani 1 1 d . . . . .
H2A H 0.0697 0.0055 0.4198 0.071 Uiso 1 1 calc R U . . .
H2B H 0.1603 0.0531 0.3662 0.071 Uiso 1 1 calc R U . . .
O2 O 0.21952(19) 0.31527(9) 0.64117(8) 0.0597(4) Uani 1 1 d . . . . .
C3 C 0.2935(2) 0.33514(11) 0.58270(11) 0.0465(5) Uani 1 1 d . . . . .
N3 N 0.21863(17) 0.16771(8) 0.45213(9) 0.0419(4) Uani 1 1 d . . . . .
C4 C 0.3784(2) 0.19067(10) 0.80634(11) 0.0431(4) Uani 1 1 d . . . . .
N4 N 0.28868(19) 0.28350(9) 0.51791(9) 0.0484(4) Uani 1 1 d . . . . .
H4A H 0.3335 0.2976 0.4763 0.058 Uiso 1 1 calc R U . . .
C5 C 0.5103(2) 0.09813(10) 0.86760(11) 0.0428(4) Uani 1 1 d . . . . .
N5 N 0.2969(2) 0.25515(10) 0.79488(10) 0.0575(5) Uani 1 1 d . . . . .
H5A H 0.2740 0.2827 0.8350 0.069 Uiso 1 1 calc R U . . .
H5B H 0.2674 0.2692 0.7474 0.069 Uiso 1 1 calc R U . . .
N6 N 0.42830(18) 0.16483(9) 0.87695(9) 0.0432(4) Uani 1 1 d . . . . .
C6 C 0.3234(2) 0.80349(13) 0.82371(13) 0.0562(5) Uani 1 1 d . . . . .
H6A H 0.3909 0.7693 0.7969 0.067 Uiso 1 1 calc R U . . .
H6B H 0.3858 0.8387 0.8564 0.067 Uiso 1 1 calc R U . . .
N7 N 0.5300(2) 0.07139(9) 0.79536(10) 0.0506(4) Uani 1 1 d . . . . .
C7 C 0.2309(3) 0.75532(19) 0.87778(17) 0.0858(8) Uani 1 1 d . . . . .
H7A H 0.1589 0.7885 0.9026 0.103 Uiso 1 1 calc R U . . .
H7B H 0.1740 0.7171 0.8461 0.103 Uiso 1 1 calc R U . . .
N8 N 0.5714(2) 0.06313(10) 0.93440(10) 0.0580(5) Uani 1 1 d . . . . .
H8D H 0.6251 0.0220 0.9306 0.070 Uiso 1 1 calc R U . . .
H8E H 0.5563 0.0821 0.9805 0.070 Uiso 1 1 calc R U . . .
C8 C 0.3265(4) 0.7150(2) 0.94119(18) 0.1016(10) Uani 1 1 d . . . . .
H8A H 0.2629 0.6853 0.9739 0.152 Uiso 1 1 calc R U . . .
H8B H 0.3965 0.6813 0.9170 0.152 Uiso 1 1 calc R U . . .
H8C H 0.3814 0.7526 0.9735 0.152 Uiso 1 1 calc R U . . .
N9 N 0.23328(16) 0.85037(10) 0.76111(10) 0.0474(4) Uani 1 1 d . . . . .
C9 C 0.1309(2) 0.90868(13) 0.79916(14) 0.0577(5) Uani 1 1 d . . . . .
H9A H 0.0803 0.9392 0.7571 0.069 Uiso 1 1 calc R U . . .
H9B H 0.0535 0.8805 0.8256 0.069 Uiso 1 1 calc R U . . .
C10 C 0.2082(3) 0.96331(18) 0.85885(19) 0.0910(9) Uani 1 1 d . . . . .
H10A H 0.2704 0.9335 0.8972 0.109 Uiso 1 1 calc R U . . .
H10B H 0.2746 0.9974 0.8312 0.109 Uiso 1 1 calc R U . . .
C11 C 0.1029(5) 1.0096(3) 0.9010(3) 0.1485(18) Uani 1 1 d . . . . .
H11A H 0.1580 1.0431 0.9379 0.223 Uiso 1 1 calc R U . . .
H11B H 0.0424 1.0402 0.8635 0.223 Uiso 1 1 calc R U . . .
H11C H 0.0383 0.9763 0.9295 0.223 Uiso 1 1 calc R U . . .
C12 C 0.3501(2) 0.89099(13) 0.71169(13) 0.0519(5) Uani 1 1 d . . . . .
H12A H 0.4115 0.9243 0.7470 0.062 Uiso 1 1 calc R U . . .
H12B H 0.4166 0.8518 0.6917 0.062 Uiso 1 1 calc R U . . .
C13 C 0.2889(3) 0.93893(15) 0.64195(14) 0.0649(6) Uani 1 1 d . . . . .
H13A H 0.2363 0.9838 0.6612 0.078 Uiso 1 1 calc R U . . .
H13B H 0.2173 0.9086 0.6090 0.078 Uiso 1 1 calc R U . . .
C14 C 0.4181(3) 0.96494(17) 0.59285(15) 0.0755(7) Uani 1 1 d . . . . .
H14A H 0.3786 0.9954 0.5486 0.113 Uiso 1 1 calc R U . . .
H14B H 0.4881 0.9955 0.6255 0.113 Uiso 1 1 calc R U . . .
H14C H 0.4692 0.9204 0.5735 0.113 Uiso 1 1 calc R U . . .
C15 C 0.1293(2) 0.79903(12) 0.70784(14) 0.0537(5) Uani 1 1 d . . . . .
H15A H 0.0557 0.7753 0.7407 0.064 Uiso 1 1 calc R U . . .
H15B H 0.0741 0.8318 0.6693 0.064 Uiso 1 1 calc R U . . .
C16 C 0.2058(3) 0.73593(14) 0.66329(15) 0.0660(6) Uani 1 1 d . . . . .
H16A H 0.2512 0.6989 0.7010 0.079 Uiso 1 1 calc R U . . .
H16B H 0.2859 0.7581 0.6336 0.079 Uiso 1 1 calc R U . . .
C17 C 0.0938(4) 0.6951(2) 0.6067(2) 0.1111(13) Uani 1 1 d . . . . .
H17A H 0.1446 0.6552 0.5789 0.167 Uiso 1 1 calc R U . . .
H17B H 0.0153 0.6725 0.6361 0.167 Uiso 1 1 calc R U . . .
H17C H 0.0500 0.7316 0.5689 0.167 Uiso 1 1 calc R U . . .

loop_
_atom_site_aniso_label
_atom_site_aniso_U_11
_atom_site_aniso_U_22
_atom_site_aniso_U_33
_atom_site_aniso_U_23
_atom_site_aniso_U_13
_atom_site_aniso_U_12
S1 0.0553(3) 0.0500(3) 0.0394(3) 0.0039(2) 0.0122(2) -0.0027(2)
C1 0.0401(9) 0.0399(9) 0.0447(10) 0.0033(8) 0.0063(8) -0.0019(8)
N1 0.0576(10) 0.0453(9) 0.0501(10) 0.0049(7) 0.0129(8) -0.0086(8)
O1 0.0883(11) 0.0442(8) 0.0562(9) -0.0085(7) 0.0004(8) -0.0136(8)
O1W 0.0834(12) 0.0743(11) 0.0578(10) 0.0137(8) 0.0260(8) 0.0247(9)
S2 0.0733(4) 0.0462(3) 0.0405(3) -0.0010(2) 0.0082(2) 0.0081(2)
C2 0.0379(9) 0.0409(10) 0.0371(9) 0.0046(7) 0.0023(7) 0.0020(7)
N2 0.0753(12) 0.0484(10) 0.0561(11) -0.0076(8) 0.0213(9) -0.0241(9)
O2 0.0807(10) 0.0626(9) 0.0362(8) -0.0028(6) 0.0073(7) 0.0007(8)
C3 0.0580(12) 0.0432(10) 0.0377(10) -0.0021(8) -0.0021(9) 0.0038(9)
N3 0.0478(9) 0.0374(8) 0.0415(9) -0.0005(7) 0.0102(7) -0.0055(7)
C4 0.0501(11) 0.0382(10) 0.0419(10) 0.0034(8) 0.0092(8) -0.0005(8)
N4 0.0655(10) 0.0434(9) 0.0372(8) -0.0032(7) 0.0102(7) -0.0121(8)
C5 0.0487(10) 0.0347(9) 0.0454(11) 0.0026(8) 0.0059(8) 0.0003(8)
N5 0.0805(12) 0.0514(10) 0.0410(9) 0.0060(8) 0.0077(8) 0.0235(9)
N6 0.0538(9) 0.0365(8) 0.0399(8) 0.0024(6) 0.0065(7) 0.0045(7)
C6 0.0429(11) 0.0679(14) 0.0578(13) 0.0042(11) 0.0019(9) -0.0021(10)
N7 0.0627(10) 0.0394(9) 0.0503(10) 0.0001(7) 0.0090(8) 0.0076(8)
C7 0.0679(16) 0.105(2) 0.0850(18) 0.0313(17) 0.0082(14) -0.0145(15)
N8 0.0734(12) 0.0465(10) 0.0534(10) 0.0040(8) -0.0009(9) 0.0162(9)
C8 0.104(2) 0.130(3) 0.0727(19) 0.0364(19) 0.0155(16) 0.005(2)
N9 0.0342(8) 0.0543(10) 0.0538(10) -0.0026(8) 0.0036(7) -0.0027(7)
C9 0.0458(11) 0.0617(13) 0.0664(14) -0.0079(11) 0.0109(10) 0.0007(10)
C10 0.0728(17) 0.094(2) 0.108(2) -0.0466(18) 0.0194(15) -0.0130(15)
C11 0.125(3) 0.149(4) 0.172(4) -0.100(3) 0.017(3) 0.016(3)
C12 0.0397(10) 0.0569(12) 0.0601(13) -0.0010(10) 0.0103(9) -0.0042(9)
C13 0.0597(13) 0.0686(15) 0.0666(14) 0.0106(12) 0.0047(11) 0.0016(11)
C14 0.0810(17) 0.0826(18) 0.0647(15) 0.0115(13) 0.0183(13) -0.0019(13)
C15 0.0394(10) 0.0522(12) 0.0686(14) -0.0033(10) -0.0048(9) -0.0023(9)
C16 0.0584(13) 0.0651(14) 0.0731(15) -0.0123(12) -0.0073(11) 0.0089(11)
C17 0.081(2) 0.098(2) 0.151(3) -0.063(2) -0.016(2) 0.0060(17)

loop_
_atom_type_symbol
_atom_type_description
_atom_type_scat_dispersion_real
_atom_type_scat_dispersion_imag
_atom_type_scat_source
C C 0.0033 0.0016 'International Tables Vol C Tables 4.2.6.8 and 6.1.1.4'
H H 0.0000 0.0000 'International Tables Vol C Tables 4.2.6.8 and 6.1.1.4'
N N 0.0061 0.0033 'International Tables Vol C Tables 4.2.6.8 and 6.1.1.4'
O O 0.0106 0.0060 'International Tables Vol C Tables 4.2.6.8 and 6.1.1.4'
S S 0.1246 0.1234 'International Tables Vol C Tables 4.2.6.8 and 6.1.1.4'

loop_
_geom_angle_atom_site_label_1
_geom_angle_atom_site_label_2
_geom_angle_atom_site_label_3
_geom_angle
_geom_angle_site_symmetry_1
_geom_angle_site_symmetry_3
N1 S1 C2 91.86(8) . .
N1 C1 N2 122.03(17) . .
N1 C1 N3 119.53(17) . .
N2 C1 N3 118.43(16) . .
C1 N1 S1 107.89(13) . .
H1WA O1W H1WB 106.8(19) . .
N7 S2 C4 92.55(9) . .
N3 C2 N4 122.58(16) . .
N3 C2 S1 112.62(13) . .
N4 C2 S1 124.80(14) . .
C1 N2 H2A 120.0 . .
C1 N2 H2B 120.0 . .
H2A N2 H2B 120.0 . .
O1 C3 O2 127.95(18) . .
O1 C3 N4 116.09(18) . .
O2 C3 N4 115.96(17) . .
C2 N3 C1 108.10(15) . .
N6 C4 N5 124.12(17) . .
N6 C4 S2 111.13(13) . .
N5 C4 S2 124.74(15) . .
C2 N4 C3 125.67(16) . .
C2 N4 H4A 117.2 . .
C3 N4 H4A 117.2 . .
N7 C5 N8 122.43(17) . .
N7 C5 N6 119.87(16) . .
N8 C5 N6 117.68(17) . .
C4 N5 H5A 120.0 . .
C4 N5 H5B 120.0 . .
H5A N5 H5B 120.0 . .
C4 N6 C5 109.33(15) . .
C7 C6 N9 115.52(18) . .
C7 C6 H6A 108.4 . .
N9 C6 H6A 108.4 . .
C7 C6 H6B 108.4 . .
N9 C6 H6B 108.4 . .
H6A C6 H6B 107.5 . .
C5 N7 S2 107.07(13) . .
C8 C7 C6 112.5(2) . .
C8 C7 H7A 109.1 . .
C6 C7 H7A 109.1 . .
C8 C7 H7B 109.1 . .
C6 C7 H7B 109.1 . .
H7A C7 H7B 107.8 . .
C5 N8 H8D 120.0 . .
C5 N8 H8E 120.0 . .
H8D N8 H8E 120.0 . .
C7 C8 H8A 109.5 . .
C7 C8 H8B 109.5 . .
H8A C8 H8B 109.5 . .
C7 C8 H8C 109.5 . .
H8A C8 H8C 109.5 . .
H8B C8 H8C 109.5 . .
C6 N9 C9 111.32(16) . .
C6 N9 C15 111.65(16) . .
C9 N9 C15 106.16(14) . .
C6 N9 C12 106.08(14) . .
C9 N9 C12 111.24(16) . .
C15 N9 C12 110.48(16) . .
C10 C9 N9 115.85(18) . .
C10 C9 H9A 108.3 . .
N9 C9 H9A 108.3 . .
C10 C9 H9B 108.3 . .
N9 C9 H9B 108.3 . .
H9A C9 H9B 107.4 . .
C11 C10 C9 113.1(3) . .
C11 C10 H10A 109.0 . .
C9 C10 H10A 109.0 . .
C11 C10 H10B 109.0 . .
C9 C10 H10B 109.0 . .
H10A C10 H10B 107.8 . .
C10 C11 H11A 109.5 . .
C10 C11 H11B 109.5 . .
H11A C11 H11B 109.5 . .
C10 C11 H11C 109.5 . .
H11A C11 H11C 109.5 . .
H11B C11 H11C 109.5 . .
C13 C12 N9 116.74(16) . .
C13 C12 H12A 108.1 . .
N9 C12 H12A 108.1 . .
C13 C12 H12B 108.1 . .
N9 C12 H12B 108.1 . .
H12A C12 H12B 107.3 . .
C12 C13 C14 109.79(19) . .
C12 C13 H13A 109.7 . .
C14 C13 H13A 109.7 . .
C12 C13 H13B 109.7 . .
C14 C13 H13B 109.7 . .
H13A C13 H13B 108.2 . .
C13 C14 H14A 109.5 . .
C13 C14 H14B 109.5 . .
H14A C14 H14B 109.5 . .
C13 C14 H14C 109.5 . .
H14A C14 H14C 109.5 . .
H14B C14 H14C 109.5 . .
C16 C15 N9 116.02(16) . .
C16 C15 H15A 108.3 . .
N9 C15 H15A 108.3 . .
C16 C15 H15B 108.3 . .
N9 C15 H15B 108.3 . .
H15A C15 H15B 107.4 . .
C15 C16 C17 110.7(2) . .
C15 C16 H16A 109.5 . .
C17 C16 H16A 109.5 . .
C15 C16 H16B 109.5 . .
C17 C16 H16B 109.5 . .
H16A C16 H16B 108.1 . .
C16 C17 H17A 109.5 . .
C16 C17 H17B 109.5 . .
H17A C17 H17B 109.5 . .
C16 C17 H17C 109.5 . .
H17A C17 H17C 109.5 . .
H17B C17 H17C 109.5 . .

loop_
_geom_bond_atom_site_label_1
_geom_bond_atom_site_label_2
_geom_bond_distance
_geom_bond_site_symmetry_2
S1 N1 1.6785(17) .
S1 C2 1.7219(18) .
C1 N1 1.317(2) .
C1 N2 1.356(2) .
C1 N3 1.380(2) .
O1 C3 1.248(2) .
O1W H1WA 0.863(10) .
O1W H1WB 0.870(10) .
S2 N7 1.6811(17) .
S2 C4 1.7401(19) .
C2 N3 1.324(2) .
C2 N4 1.357(2) .
N2 H2A 0.8600 .
N2 H2B 0.8600 .
O2 C3 1.261(2) .
C3 N4 1.407(2) .
C4 N6 1.319(2) .
C4 N5 1.335(2) .
N4 H4A 0.8600 .
C5 N7 1.321(2) .
C5 N8 1.358(2) .
C5 N6 1.376(2) .
N5 H5A 0.8600 .
N5 H5B 0.8600 .
C6 C7 1.510(3) .
C6 N9 1.516(3) .
C6 H6A 0.9700 .
C6 H6B 0.9700 .
C7 C8 1.492(4) .
C7 H7A 0.9700 .
C7 H7B 0.9700 .
N8 H8D 0.8600 .
N8 H8E 0.8600 .
C8 H8A 0.9600 .
C8 H8B 0.9600 .
C8 H8C 0.9600 .
N9 C9 1.522(3) .
N9 C15 1.528(2) .
N9 C12 1.535(2) .
C9 C10 1.511(3) .
C9 H9A 0.9700 .
C9 H9B 0.9700 .
C10 C11 1.446(4) .
C10 H10A 0.9700 .
C10 H10B 0.9700 .
C11 H11A 0.9600 .
C11 H11B 0.9600 .
C11 H11C 0.9600 .
C12 C13 1.509(3) .
C12 H12A 0.9700 .
C12 H12B 0.9700 .
C13 C14 1.518(3) .
C13 H13A 0.9700 .
C13 H13B 0.9700 .
C14 H14A 0.9600 .
C14 H14B 0.9600 .
C14 H14C 0.9600 .
C15 C16 1.507(3) .
C15 H15A 0.9700 .
C15 H15B 0.9700 .
C16 C17 1.507(3) .
C16 H16A 0.9700 .
C16 H16B 0.9700 .
C17 H17A 0.9600 .
C17 H17B 0.9600 .
C17 H17C 0.9600 .
